data_4121024
loop_
_publ_author_name
'Yang Yang'
'Xiao-Li Pei'
'Quan-Ming Wang'

_publ_section_title
;
 Postclustering Dynamic Covalent Modification for Chirality Control and
 Chiral Sensing
;
_journal_name_full 'Journal of the American Chemical Society'
_journal_page_first 16184
_journal_page_last 16191
_journal_paper_doi 10.1021/ja4075419
_journal_volume 135
_journal_year 2013
_chemical_formula_sum 'C149 H128 Ag2 Au6 B4 Cl8 F16 N12 O2 P6'
_chemical_formula_weight 4318.72
_chemical_name_systematic
; 
 ? 
;
_space_group_IT_number 14
_symmetry_cell_setting monoclinic
_symmetry_space_group_name_Hall '-P 2yn'
_symmetry_space_group_name_H-M 'P 1 21/n 1'
_atom_sites_solution_hydrogens geom
_atom_sites_solution_primary direct
_atom_sites_solution_secondary difmap
_audit_creation_method SHELXL-97
_cell_angle_alpha 90.00
_cell_angle_beta 92.507(2)
_cell_angle_gamma 90.00
_cell_formula_units_Z 2
_cell_length_a 14.9418(3)
_cell_length_b 18.9928(4)
_cell_length_c 28.0858(5)
_cell_measurement_reflns_used 13054
_cell_measurement_temperature 100(2)
_cell_volume 7962.7(3)
_computing_structure_refinement 'SHELXL-97 (Sheldrick, 1997)'
_computing_structure_solution 'SHELXS-97 (Sheldrick, 1990)'
_diffrn_ambient_temperature 100(2)
_diffrn_measured_fraction_theta_full 0.964
_diffrn_measured_fraction_theta_max 0.964
_diffrn_measurement_device_type 'SuperNova, Dual, Cu at zero, Atlas'
_diffrn_radiation_monochromator mirror
_diffrn_radiation_source 'SuperNova (Cu) x-ray Source'
_diffrn_radiation_type CuK\a
_diffrn_radiation_wavelength 1.54178
_diffrn_reflns_av_R_equivalents 0.0348
_diffrn_reflns_av_sigmaI/netI 0.0464
_diffrn_reflns_limit_h_max 14
_diffrn_reflns_limit_h_min -18
_diffrn_reflns_limit_k_max 23
_diffrn_reflns_limit_k_min -23
_diffrn_reflns_limit_l_max 34
_diffrn_reflns_limit_l_min -24
_diffrn_reflns_number 30097
_diffrn_reflns_theta_full 74.28
_diffrn_reflns_theta_max 74.28
_diffrn_reflns_theta_min 3.29
_exptl_absorpt_coefficient_mu 14.449
_exptl_absorpt_correction_T_max 0.5319
_exptl_absorpt_correction_T_min 0.3260
_exptl_absorpt_correction_type multi-scan
_exptl_absorpt_process_details
;
CrysAlisPro, Agilent Technologies,
Version 1.171.36.20 (release 27-06-2012 CrysAlis171 .NET)
(compiled Jul 11 2012,15:38:31)
empirical absorption correction using spherical harmonics,
 implemented in SCALE3 ABSPACK scaling algorithm.
;
_exptl_crystal_colour Yellow
_exptl_crystal_density_diffrn 1.801
_exptl_crystal_description block-like
_exptl_crystal_F_000 4132
_exptl_crystal_size_max 0.10
_exptl_crystal_size_mid 0.08
_exptl_crystal_size_min 0.05
_refine_diff_density_max 3.959
_refine_diff_density_min -2.118
_refine_diff_density_rms 0.244
_refine_ls_extinction_method none
_refine_ls_goodness_of_fit_ref 0.892
_refine_ls_hydrogen_treatment mixed
_refine_ls_matrix_type full
_refine_ls_number_parameters 890
_refine_ls_number_reflns 15659
_refine_ls_number_restraints 0
_refine_ls_restrained_S_all 0.892
_refine_ls_R_factor_all 0.0703
_refine_ls_R_factor_gt 0.0550
_refine_ls_shift/su_max 0.001
_refine_ls_shift/su_mean 0.000
_refine_ls_structure_factor_coef Fsqd
_refine_ls_weighting_details 'calc w=1/[\s^2^(Fo^2^)+(0.1299P)^2^+112.4687P] where P=(Fo^2^+2Fc^2^)/3'
_refine_ls_weighting_scheme calc
_refine_ls_wR_factor_gt 0.1602
_refine_ls_wR_factor_ref 0.1826
_reflns_number_gt 12697
_reflns_number_total 15659
_reflns_threshold_expression >2sigma(I)
_cod_data_source_file ja4075419_si_002_6.cif
_cod_data_source_block 5
_cod_database_code 4121024

loop_
_symmetry_equiv_pos_as_xyz
'x, y, z'
'-x+1/2, y+1/2, -z+1/2'
'-x, -y, -z'
'x-1/2, -y-1/2, z-1/2'

loop_
_atom_site_label
_atom_site_type_symbol
_atom_site_fract_x
_atom_site_fract_y
_atom_site_fract_z
_atom_site_U_iso_or_equiv
_atom_site_adp_type
_atom_site_occupancy
_atom_site_symmetry_multiplicity
_atom_site_calc_flag
_atom_site_refinement_flags
Au1 Au 0.49505(2) -0.060984(19) 0.436937(12) 0.02636(11) Uani 1 1 d .
Au2 Au 0.35931(2) 0.004044(19) 0.498160(12) 0.02567(11) Uani 1 1 d .
Au3 Au 0.50355(2) 0.092894(19) 0.458887(13) 0.02705(11) Uani 1 1 d .
Ag1 Ag 0.35234(4) -0.14364(3) 0.47718(2) 0.02750(15) Uani 1 1 d .
P1 P 0.48398(15) -0.13083(13) 0.37166(8) 0.0279(4) Uani 1 1 d .
P2 P 0.51164(16) 0.19681(13) 0.41964(8) 0.0304(5) Uani 1 1 d .
P3 P 0.20836(15) 0.00076(12) 0.49917(8) 0.0271(4) Uani 1 1 d .
B1 B 0.1222(10) 0.6618(8) 0.4496(5) 0.051(3) Uani 1 1 d .
B2 B 0.0087(11) 0.8303(8) 0.7298(5) 0.052(3) Uani 1 1 d .
F1 F 0.0661(13) 0.6178(8) 0.4695(6) 0.161(8) Uani 1 1 d .
F2 F 0.2044(11) 0.6598(7) 0.4716(8) 0.182(10) Uani 1 1 d .
F3 F 0.1309(11) 0.6426(6) 0.4039(4) 0.123(5) Uani 1 1 d .
F4 F 0.0914(5) 0.7308(4) 0.4538(3) 0.0592(18) Uani 1 1 d .
F5 F 0.0852(5) 0.7979(4) 0.7473(3) 0.0573(18) Uani 1 1 d .
F6 F -0.0009(6) 0.8947(5) 0.7526(3) 0.071(2) Uani 1 1 d .
F7 F -0.0646(5) 0.7867(6) 0.7410(3) 0.074(2) Uani 1 1 d .
F8 F 0.0122(10) 0.8396(7) 0.6822(3) 0.115(5) Uani 1 1 d .
N10 N 0.3168(5) -0.1633(4) 0.3956(3) 0.0279(15) Uani 1 1 d .
N11 N 0.0563(6) -0.2249(6) 0.2981(3) 0.045(2) Uani 1 1 d .
N20 N 0.5421(8) 0.4751(5) 0.5732(3) 0.046(2) Uani 1 1 d .
N21 N 0.5844(5) 0.2522(4) 0.4993(3) 0.0326(17) Uani 1 1 d .
N30 N 0.2178(5) -0.1379(4) 0.5176(3) 0.0299(16) Uani 1 1 d .
N31 N 0.0093(7) -0.2807(6) 0.5976(4) 0.053(3) Uani 1 1 d .
O1S O 0.7459(10) 0.5610(8) 0.4995(5) 0.096(4) Uiso 1 1 d .
C0 C 0.5000 0.0000 0.5000 0.024(2) Uani 1 2 d S
C1S C 0.3058(9) 0.5711(8) 0.2736(5) 0.056(3) Uiso 1 1 d .
C2S C 0.1941(13) -0.0370(11) 0.7530(7) 0.082(5) Uiso 1 1 d .
C110 C 0.5242(7) -0.0912(6) 0.3187(3) 0.036(2) Uani 1 1 d .
C111 C 0.5676(8) -0.1296(7) 0.2835(4) 0.043(2) Uani 1 1 d .
H11C H 0.5790 -0.1774 0.2875 0.052 Uiso 1 1 calc R
C112 C 0.5932(9) -0.0952(7) 0.2427(4) 0.052(3) Uani 1 1 d .
H11F H 0.6201 -0.1206 0.2190 0.062 Uiso 1 1 calc R
C113 C 0.5796(9) -0.0239(8) 0.2368(5) 0.058(3) Uani 1 1 d .
H11E H 0.5986 -0.0018 0.2095 0.069 Uiso 1 1 calc R
C114 C 0.5380(9) 0.0149(7) 0.2709(5) 0.053(3) Uani 1 1 d .
H11D H 0.5283 0.0629 0.2665 0.063 Uiso 1 1 calc R
C115 C 0.5106(9) -0.0188(6) 0.3124(4) 0.048(3) Uani 1 1 d .
H11B H 0.4832 0.0071 0.3358 0.058 Uiso 1 1 calc R
C120 C 0.5366(6) -0.2158(5) 0.3810(3) 0.033(2) Uani 1 1 d .
C121 C 0.6045(7) -0.2214(6) 0.4167(4) 0.038(2) Uani 1 1 d .
H12A H 0.6203 -0.1825 0.4354 0.045 Uiso 1 1 calc R
C122 C 0.6488(8) -0.2856(6) 0.4245(5) 0.048(3) Uani 1 1 d .
H12E H 0.6947 -0.2898 0.4477 0.057 Uiso 1 1 calc R
C123 C 0.6224(7) -0.3430(6) 0.3964(4) 0.044(2) Uani 1 1 d .
H12D H 0.6505 -0.3861 0.4015 0.052 Uiso 1 1 calc R
C124 C 0.5560(8) -0.3374(6) 0.3614(4) 0.043(2) Uani 1 1 d .
H12C H 0.5403 -0.3765 0.3429 0.052 Uiso 1 1 calc R
C125 C 0.5123(7) -0.2741(6) 0.3534(4) 0.038(2) Uani 1 1 d .
H12B H 0.4669 -0.2706 0.3297 0.046 Uiso 1 1 calc R
C130 C 0.3660(6) -0.1524(5) 0.3572(3) 0.0311(19) Uani 1 1 d .
C131 C 0.3329(7) -0.1594(5) 0.3103(3) 0.033(2) Uani 1 1 d .
H13A H 0.3686 -0.1499 0.2847 0.040 Uiso 1 1 calc R
C132 C 0.2436(7) -0.1813(5) 0.3030(3) 0.035(2) Uani 1 1 d .
H13B H 0.2191 -0.1869 0.2722 0.042 Uiso 1 1 calc R
C133 C 0.1927(6) -0.1943(5) 0.3414(4) 0.0319(19) Uani 1 1 d .
C134 C 0.2318(7) -0.1843(5) 0.3865(4) 0.035(2) Uani 1 1 d .
H13D H 0.1967 -0.1926 0.4125 0.042 Uiso 1 1 calc R
C135 C 0.0987(7) -0.2200(6) 0.3378(4) 0.038(2) Uani 1 1 d .
H13C H 0.0705 -0.2327 0.3653 0.045 Uiso 1 1 calc R
C136 C -0.0321(7) -0.2542(8) 0.2996(4) 0.051(3) Uani 1 1 d .
C137 C -0.0472(9) -0.3172(8) 0.3223(5) 0.062(4) Uani 1 1 d .
H13E H 0.0004 -0.3422 0.3364 0.075 Uiso 1 1 calc R
C138 C -0.1346(11) -0.3434(10) 0.3240(7) 0.079(5) Uani 1 1 d .
H13G H -0.1452 -0.3865 0.3385 0.095 Uiso 1 1 calc R
C139 C -0.2052(9) -0.3044(11) 0.3039(5) 0.072(5) Uani 1 1 d .
H13F H -0.2638 -0.3198 0.3068 0.086 Uiso 1 1 calc R
C140 C -0.1891(9) -0.2446(12) 0.2804(5) 0.078(5) Uani 1 1 d .
H14B H -0.2366 -0.2204 0.2654 0.094 Uiso 1 1 calc R
C141 C -0.1025(7) -0.2182(10) 0.2780(4) 0.062(4) Uani 1 1 d .
H14A H -0.0924 -0.1764 0.2618 0.075 Uiso 1 1 calc R
C210 C 0.6084(8) 0.2060(7) 0.3844(4) 0.042(2) Uani 1 1 d .
C211 C 0.6568(8) 0.1459(7) 0.3726(4) 0.048(3) Uani 1 1 d .
H21B H 0.6380 0.1014 0.3815 0.057 Uiso 1 1 calc R
C212 C 0.7348(9) 0.1547(10) 0.3467(4) 0.064(4) Uani 1 1 d .
H21C H 0.7678 0.1151 0.3390 0.077 Uiso 1 1 calc R
C213 C 0.7631(9) 0.2186(10) 0.3329(5) 0.064(4) Uani 1 1 d .
H21E H 0.8144 0.2225 0.3154 0.076 Uiso 1 1 calc R
C214 C 0.7154(9) 0.2790(10) 0.3446(5) 0.066(4) Uani 1 1 d .
H21D H 0.7346 0.3232 0.3352 0.079 Uiso 1 1 calc R
C215 C 0.6376(8) 0.2720(7) 0.3711(4) 0.050(3) Uani 1 1 d .
H21A H 0.6060 0.3118 0.3797 0.060 Uiso 1 1 calc R
C220 C 0.4142(7) 0.2139(6) 0.3816(4) 0.041(2) Uani 1 1 d .
C221 C 0.4176(8) 0.2065(6) 0.3331(4) 0.043(2) Uani 1 1 d .
H22A H 0.4721 0.1999 0.3190 0.052 Uiso 1 1 calc R
C222 C 0.3377(9) 0.2091(6) 0.3052(4) 0.050(3) Uani 1 1 d .
H22D H 0.3392 0.2033 0.2723 0.061 Uiso 1 1 calc R
C223 C 0.2567(8) 0.2203(6) 0.3258(5) 0.051(3) Uani 1 1 d .
H22C H 0.2045 0.2222 0.3066 0.061 Uiso 1 1 calc R
C224 C 0.2521(8) 0.2286(7) 0.3742(5) 0.053(3) Uani 1 1 d .
H22E H 0.1976 0.2373 0.3879 0.063 Uiso 1 1 calc R
C225 C 0.3308(8) 0.2237(6) 0.4022(4) 0.045(2) Uani 1 1 d .
H22B H 0.3285 0.2270 0.4352 0.053 Uiso 1 1 calc R
C230 C 0.5258(7) 0.2682(5) 0.4633(4) 0.035(2) Uani 1 1 d .
C231 C 0.4851(8) 0.3321(5) 0.4582(4) 0.039(2) Uani 1 1 d .
H23A H 0.4457 0.3409 0.4323 0.046 Uiso 1 1 calc R
C232 C 0.5030(8) 0.3832(6) 0.4917(4) 0.047(3) Uani 1 1 d .
H23B H 0.4750 0.4269 0.4892 0.056 Uiso 1 1 calc R
C233 C 0.5638(9) 0.3689(6) 0.5296(4) 0.043(3) Uani 1 1 d .
C234 C 0.6034(9) 0.3029(6) 0.5317(4) 0.045(3) Uani 1 1 d .
H23G H 0.6448 0.2933 0.5565 0.054 Uiso 1 1 calc R
C235 C 0.5883(10) 0.4199(6) 0.5681(4) 0.048(3) Uani 1 1 d .
H23E H 0.6376 0.4113 0.5886 0.058 Uiso 1 1 calc R
C236 C 0.5628(9) 0.5200(6) 0.6119(4) 0.044(2) Uani 1 1 d .
C237 C 0.4944(10) 0.5401(7) 0.6396(5) 0.053(3) Uani 1 1 d .
H23C H 0.4365 0.5242 0.6322 0.063 Uiso 1 1 calc R
C238 C 0.5106(10) 0.5839(7) 0.6786(5) 0.058(3) Uani 1 1 d .
H23D H 0.4641 0.5949 0.6983 0.069 Uiso 1 1 calc R
C239 C 0.5931(10) 0.6109(6) 0.6884(5) 0.056(3) Uani 1 1 d .
H23F H 0.6027 0.6418 0.7138 0.068 Uiso 1 1 calc R
C240 C 0.6622(10) 0.5925(7) 0.6608(6) 0.059(3) Uani 1 1 d .
H24B H 0.7187 0.6115 0.6675 0.071 Uiso 1 1 calc R
C241 C 0.6503(9) 0.5467(7) 0.6232(5) 0.051(3) Uani 1 1 d .
H24A H 0.6986 0.5333 0.6054 0.061 Uiso 1 1 calc R
C310 C 0.1672(7) 0.0750(6) 0.5310(4) 0.039(2) Uani 1 1 d .
C311 C 0.2005(9) 0.0864(8) 0.5777(5) 0.055(3) Uani 1 1 d .
H31B H 0.2384 0.0534 0.5923 0.066 Uiso 1 1 calc R
C312 C 0.1780(11) 0.1455(9) 0.6019(6) 0.071(5) Uani 1 1 d .
H31F H 0.2013 0.1524 0.6328 0.086 Uiso 1 1 calc R
C313 C 0.1228(12) 0.1936(9) 0.5820(8) 0.085(6) Uani 1 1 d .
H31D H 0.1079 0.2336 0.5990 0.103 Uiso 1 1 calc R
C314 C 0.0878(9) 0.1839(7) 0.5359(9) 0.082(6) Uani 1 1 d .
H31E H 0.0491 0.2170 0.5220 0.099 Uiso 1 1 calc R
C315 C 0.1106(8) 0.1252(7) 0.5112(5) 0.053(3) Uani 1 1 d .
H31C H 0.0875 0.1191 0.4802 0.064 Uiso 1 1 calc R
C320 C 0.1536(6) -0.0016(5) 0.4409(4) 0.032(2) Uani 1 1 d .
C321 C 0.1786(8) 0.0470(7) 0.4067(5) 0.050(3) Uani 1 1 d .
H32D H 0.2253 0.0781 0.4139 0.060 Uiso 1 1 calc R
C322 C 0.1355(10) 0.0499(8) 0.3622(5) 0.061(4) Uani 1 1 d .
H32E H 0.1497 0.0851 0.3407 0.073 Uiso 1 1 calc R
C323 C 0.0706(8) -0.0001(7) 0.3497(4) 0.050(3) Uani 1 1 d .
H32C H 0.0445 -0.0005 0.3191 0.060 Uiso 1 1 calc R
C324 C 0.0454(7) -0.0485(6) 0.3825(4) 0.040(2) Uani 1 1 d .
H32B H 0.0009 -0.0810 0.3740 0.048 Uiso 1 1 calc R
C325 C 0.0844(6) -0.0504(5) 0.4281(4) 0.0312(19) Uani 1 1 d .
H32A H 0.0657 -0.0832 0.4502 0.037 Uiso 1 1 calc R
C330 C 0.1736(7) -0.0794(5) 0.5284(3) 0.032(2) Uani 1 1 d .
C331 C 0.1005(7) -0.0798(6) 0.5590(4) 0.036(2) Uani 1 1 d .
H33B H 0.0732 -0.0378 0.5674 0.043 Uiso 1 1 calc R
C332 C 0.0704(7) -0.1433(6) 0.5761(4) 0.037(2) Uani 1 1 d .
H33D H 0.0224 -0.1450 0.5961 0.044 Uiso 1 1 calc R
C333 C 0.1139(7) -0.2049(6) 0.5629(4) 0.036(2) Uani 1 1 d .
C334 C 0.1866(7) -0.1980(6) 0.5343(3) 0.033(2) Uani 1 1 d .
H33A H 0.2162 -0.2390 0.5262 0.040 Uiso 1 1 calc R
C335 C 0.0824(8) -0.2757(7) 0.5769(4) 0.046(3) Uani 1 1 d .
H33C H 0.1158 -0.3157 0.5705 0.055 Uiso 1 1 calc R
C336 C -0.0204(9) -0.3496(7) 0.6110(5) 0.056(3) Uani 1 1 d .
C337 C -0.0638(8) -0.3558(7) 0.6525(5) 0.055(3) Uani 1 1 d .
H33F H -0.0720 -0.3164 0.6714 0.066 Uiso 1 1 calc R
C338 C -0.0956(9) -0.4207(8) 0.6664(6) 0.061(4) Uani 1 1 d .
H33E H -0.1241 -0.4245 0.6951 0.074 Uiso 1 1 calc R
C339 C -0.0861(12) -0.4781(9) 0.6394(8) 0.079(5) Uani 1 1 d .
H33G H -0.1089 -0.5211 0.6488 0.095 Uiso 1 1 calc R
C340 C -0.0433(16) -0.4729(10) 0.5986(10) 0.111(8) Uani 1 1 d .
H34B H -0.0348 -0.5129 0.5802 0.133 Uiso 1 1 calc R
C341 C -0.0104(16) -0.4059(10) 0.5827(9) 0.109(9) Uani 1 1 d .
H34A H 0.0170 -0.4018 0.5537 0.131 Uiso 1 1 calc R
Cl1 Cl 0.2570(2) 0.6225(2) 0.31793(13) 0.0624(8) Uiso 1 1 d .
Cl2 Cl 0.2206(3) 0.5231(2) 0.24049(14) 0.0706(9) Uiso 1 1 d .
Cl3 Cl 0.2111(3) 0.0026(3) 0.80867(18) 0.0863(12) Uiso 1 1 d .
Cl4 Cl 0.1752(4) 0.0277(3) 0.7066(2) 0.0978(14) Uiso 1 1 d .

loop_
_atom_site_aniso_label
_atom_site_aniso_U_11
_atom_site_aniso_U_22
_atom_site_aniso_U_33
_atom_site_aniso_U_23
_atom_site_aniso_U_13
_atom_site_aniso_U_12
Au1 0.02473(19) 0.0270(2) 0.02703(19) -0.00357(13) -0.00281(13) -0.00143(13)
Au2 0.02275(18) 0.02571(19) 0.02823(19) 0.00016(13) -0.00234(13) -0.00033(13)
Au3 0.0292(2) 0.02450(19) 0.02695(19) 0.00016(13) -0.00500(14) 0.00066(14)
Ag1 0.0271(3) 0.0278(3) 0.0272(3) -0.0010(2) -0.0025(2) -0.0012(2)
P1 0.0274(11) 0.0311(11) 0.0249(10) -0.0031(9) -0.0008(8) -0.0043(9)
P2 0.0363(12) 0.0271(11) 0.0274(11) 0.0031(9) -0.0034(9) 0.0020(9)
P3 0.0232(10) 0.0287(11) 0.0292(10) 0.0007(9) -0.0006(8) -0.0013(8)
B1 0.058(8) 0.053(8) 0.043(7) 0.000(6) 0.006(6) -0.001(7)
B2 0.066(9) 0.054(8) 0.037(6) 0.005(6) -0.001(6) 0.001(7)
F1 0.233(18) 0.105(10) 0.154(14) -0.026(10) 0.109(14) -0.073(12)
F2 0.155(13) 0.078(8) 0.30(2) -0.071(12) -0.128(14) 0.059(9)
F3 0.234(16) 0.071(7) 0.067(6) 0.007(5) 0.053(8) 0.051(8)
F4 0.058(4) 0.066(5) 0.054(4) -0.003(4) 0.005(3) 0.012(4)
F5 0.045(4) 0.069(5) 0.059(4) 0.010(4) 0.011(3) 0.011(3)
F6 0.073(5) 0.063(5) 0.079(6) -0.004(4) 0.007(4) 0.010(4)
F7 0.052(4) 0.096(7) 0.073(5) -0.010(5) -0.015(4) -0.001(4)
F8 0.184(12) 0.120(9) 0.043(5) 0.024(5) 0.013(6) 0.063(9)
N10 0.022(3) 0.032(4) 0.030(4) 0.003(3) -0.003(3) 0.001(3)
N11 0.033(4) 0.064(6) 0.039(5) -0.011(4) -0.003(4) -0.006(4)
N20 0.071(7) 0.027(4) 0.041(5) -0.005(4) 0.009(4) -0.001(4)
N21 0.035(4) 0.032(4) 0.030(4) -0.001(3) 0.002(3) 0.000(3)
N30 0.032(4) 0.028(4) 0.030(4) 0.003(3) -0.003(3) 0.004(3)
N31 0.060(6) 0.051(6) 0.050(6) 0.001(5) 0.016(5) -0.015(5)
C0 0.020(5) 0.022(6) 0.030(6) 0.002(5) 0.004(4) 0.002(4)
C110 0.036(5) 0.043(6) 0.029(5) 0.001(4) -0.006(4) -0.014(4)
C111 0.045(6) 0.045(6) 0.040(6) 0.000(5) 0.010(5) -0.003(5)
C112 0.051(7) 0.061(8) 0.044(6) -0.004(5) 0.018(5) -0.008(6)
C113 0.052(7) 0.077(9) 0.044(6) 0.022(6) 0.004(5) -0.020(7)
C114 0.052(7) 0.050(7) 0.057(7) 0.012(6) 0.000(6) -0.009(6)
C115 0.060(7) 0.039(6) 0.045(6) 0.010(5) -0.001(5) -0.003(5)
C120 0.030(4) 0.035(5) 0.033(5) -0.002(4) 0.007(4) 0.001(4)
C121 0.033(5) 0.038(5) 0.042(5) -0.004(4) 0.001(4) 0.002(4)
C122 0.044(6) 0.041(6) 0.058(7) 0.004(5) -0.005(5) 0.001(5)
C123 0.042(6) 0.030(5) 0.059(7) 0.006(5) -0.001(5) 0.007(4)
C124 0.052(6) 0.035(5) 0.044(6) -0.003(4) 0.007(5) 0.004(5)
C125 0.045(6) 0.039(5) 0.030(5) -0.002(4) -0.001(4) 0.001(5)
C130 0.033(5) 0.024(4) 0.036(5) 0.003(4) -0.010(4) -0.008(4)
C131 0.034(5) 0.037(5) 0.028(4) 0.002(4) -0.005(4) -0.003(4)
C132 0.036(5) 0.037(5) 0.031(5) -0.008(4) -0.008(4) 0.004(4)
C133 0.027(4) 0.028(5) 0.041(5) -0.006(4) -0.003(4) 0.004(4)
C134 0.036(5) 0.032(5) 0.035(5) -0.004(4) -0.005(4) 0.000(4)
C135 0.031(5) 0.046(6) 0.036(5) -0.008(4) -0.002(4) -0.004(4)
C136 0.036(5) 0.081(9) 0.037(5) -0.023(6) 0.003(4) -0.015(6)
C137 0.050(7) 0.067(9) 0.070(9) -0.026(7) -0.002(6) -0.017(7)
C138 0.062(9) 0.079(11) 0.098(12) -0.039(10) 0.016(9) -0.027(9)
C139 0.045(7) 0.115(14) 0.057(8) -0.036(9) 0.017(6) -0.030(8)
C140 0.042(7) 0.148(18) 0.043(7) -0.015(9) -0.011(5) -0.011(9)
C141 0.028(5) 0.124(13) 0.035(5) 0.005(7) -0.001(4) -0.006(7)
C210 0.047(6) 0.052(7) 0.026(5) 0.001(4) 0.001(4) 0.004(5)
C211 0.055(7) 0.053(7) 0.035(5) -0.003(5) 0.001(5) 0.017(6)
C212 0.051(7) 0.106(13) 0.035(6) -0.008(7) -0.003(5) 0.028(8)
C213 0.045(7) 0.106(13) 0.040(6) 0.012(7) 0.004(5) 0.012(8)
C214 0.055(8) 0.097(12) 0.047(7) 0.013(7) 0.005(6) -0.008(8)
C215 0.053(7) 0.059(8) 0.039(6) 0.010(5) 0.012(5) -0.002(6)
C220 0.045(6) 0.029(5) 0.047(6) 0.011(4) -0.009(5) -0.004(4)
C221 0.051(6) 0.038(6) 0.039(5) 0.001(4) -0.006(5) 0.003(5)
C222 0.076(8) 0.028(5) 0.045(6) 0.005(4) -0.029(6) -0.007(5)
C223 0.042(6) 0.040(6) 0.068(8) 0.010(6) -0.020(5) 0.000(5)
C224 0.044(6) 0.046(7) 0.067(8) 0.014(6) -0.006(5) 0.001(5)
C225 0.050(6) 0.044(6) 0.039(5) 0.011(5) -0.005(5) -0.003(5)
C230 0.039(5) 0.025(5) 0.039(5) -0.013(4) -0.006(4) 0.003(4)
C231 0.050(6) 0.028(5) 0.037(5) 0.006(4) -0.010(4) 0.001(4)
C232 0.061(7) 0.034(5) 0.045(6) 0.001(5) -0.010(5) 0.009(5)
C233 0.071(7) 0.028(5) 0.029(5) -0.003(4) 0.008(5) -0.007(5)
C234 0.065(7) 0.034(5) 0.035(5) -0.004(4) -0.013(5) 0.006(5)
C235 0.079(9) 0.033(6) 0.033(5) 0.006(4) 0.001(5) 0.005(6)
C236 0.062(7) 0.027(5) 0.041(5) 0.003(4) -0.005(5) -0.003(5)
C237 0.069(8) 0.040(6) 0.050(7) -0.008(5) 0.007(6) -0.007(6)
C238 0.072(9) 0.047(7) 0.054(7) -0.012(6) 0.000(6) 0.004(6)
C239 0.074(9) 0.033(6) 0.060(7) -0.008(5) -0.020(7) 0.001(6)
C240 0.056(8) 0.039(6) 0.080(10) -0.003(6) -0.018(7) -0.003(6)
C241 0.056(7) 0.039(6) 0.058(7) 0.000(5) 0.003(6) 0.008(5)
C310 0.032(5) 0.035(5) 0.049(6) -0.008(5) 0.012(4) -0.010(4)
C311 0.062(8) 0.057(8) 0.048(7) -0.007(6) 0.014(6) -0.025(6)
C312 0.081(10) 0.061(9) 0.075(10) -0.036(8) 0.043(8) -0.037(8)
C313 0.078(11) 0.054(9) 0.128(16) -0.052(10) 0.054(11) -0.034(9)
C314 0.042(7) 0.032(7) 0.17(2) -0.022(9) 0.026(9) 0.001(5)
C315 0.031(5) 0.051(7) 0.077(9) -0.011(6) 0.006(5) 0.001(5)
C320 0.029(5) 0.030(5) 0.037(5) -0.002(4) -0.004(4) 0.000(4)
C321 0.049(7) 0.048(7) 0.052(7) 0.010(5) 0.000(5) -0.015(5)
C322 0.069(8) 0.070(9) 0.043(6) 0.029(6) -0.003(6) -0.009(7)
C323 0.049(7) 0.071(8) 0.028(5) 0.007(5) -0.009(4) -0.011(6)
C324 0.026(5) 0.054(6) 0.040(5) -0.006(5) -0.002(4) -0.008(4)
C325 0.021(4) 0.032(5) 0.041(5) -0.003(4) -0.001(4) -0.001(4)
C330 0.047(5) 0.034(5) 0.016(4) 0.001(3) 0.005(4) -0.005(4)
C331 0.036(5) 0.039(5) 0.034(5) 0.005(4) 0.006(4) 0.003(4)
C332 0.041(5) 0.040(6) 0.031(5) 0.002(4) 0.009(4) -0.007(4)
C333 0.043(5) 0.032(5) 0.034(5) 0.002(4) 0.003(4) -0.007(4)
C334 0.035(5) 0.034(5) 0.031(4) 0.003(4) 0.000(4) -0.005(4)
C335 0.058(7) 0.042(6) 0.039(5) 0.001(5) -0.001(5) -0.012(5)
C336 0.060(8) 0.042(7) 0.065(8) 0.000(6) 0.005(6) -0.010(6)
C337 0.049(7) 0.046(7) 0.070(8) 0.018(6) 0.005(6) -0.002(5)
C338 0.049(7) 0.060(8) 0.076(9) 0.024(7) 0.008(6) -0.006(6)
C339 0.071(10) 0.054(9) 0.113(14) 0.019(9) 0.010(9) -0.023(8)
C340 0.121(17) 0.056(10) 0.16(2) -0.028(12) 0.051(16) -0.043(11)
C341 0.15(2) 0.063(11) 0.121(17) -0.020(11) 0.077(16) -0.049(12)

loop_
_atom_type_symbol
_atom_type_description
_atom_type_scat_dispersion_real
_atom_type_scat_dispersion_imag
_atom_type_scat_source
C C 0.0181 0.0091 'International Tables Vol C Tables 4.2.6.8 and 6.1.1.4'
H H 0.0000 0.0000 'International Tables Vol C Tables 4.2.6.8 and 6.1.1.4'
B B 0.0090 0.0039 'International Tables Vol C Tables 4.2.6.8 and 6.1.1.4'
N N 0.0311 0.0180 'International Tables Vol C Tables 4.2.6.8 and 6.1.1.4'
O O 0.0492 0.0322 'International Tables Vol C Tables 4.2.6.8 and 6.1.1.4'
F F 0.0727 0.0534 'International Tables Vol C Tables 4.2.6.8 and 6.1.1.4'
P P 0.2955 0.4335 'International Tables Vol C Tables 4.2.6.8 and 6.1.1.4'
Cl Cl 0.3639 0.7018 'International Tables Vol C Tables 4.2.6.8 and 6.1.1.4'
Ag Ag 0.1306 4.2820 'International Tables Vol C Tables 4.2.6.8 and 6.1.1.4'
Au Au -4.4197 7.2980 'International Tables Vol C Tables 4.2.6.8 and 6.1.1.4'

loop_
_geom_angle_atom_site_label_1
_geom_angle_atom_site_label_2
_geom_angle_atom_site_label_3
_geom_angle
_geom_angle_site_symmetry_1
_geom_angle_site_symmetry_3
C0 Au1 P1 176.48(6) . .
C0 Au1 Ag1 88.259(17) . .
P1 Au1 Ag1 88.26(6) . .
C0 Au1 Au2 44.858(9) . 3_656
P1 Au1 Au2 137.20(6) . 3_656
Ag1 Au1 Au2 119.025(18) . 3_656
C0 Au1 Au2 44.792(9) . .
P1 Au1 Au2 133.01(6) . .
Ag1 Au1 Au2 58.149(16) . .
Au2 Au1 Au2 89.650(13) 3_656 .
C0 Au1 Au3 44.953(10) . 3_656
P1 Au1 Au3 132.20(6) . 3_656
Ag1 Au1 Au3 58.998(15) . 3_656
Au2 Au1 Au3 60.058(12) 3_656 3_656
Au2 Au1 Au3 59.686(12) . 3_656
C0 Au1 Au3 44.929(10) . .
P1 Au1 Au3 137.84(6) . .
Ag1 Au1 Au3 118.154(18) . .
Au2 Au1 Au3 59.710(12) 3_656 .
Au2 Au1 Au3 60.006(12) . .
Au3 Au1 Au3 89.882(13) 3_656 .
C0 Au2 P3 175.75(6) . .
C0 Au2 Ag1 89.805(17) . .
P3 Au2 Ag1 87.03(6) . .
C0 Au2 Au3 45.262(10) . 3_656
P3 Au2 Au3 130.50(6) . 3_656
Ag1 Au2 Au3 59.697(16) . 3_656
C0 Au2 Au1 45.208(10) . 3_656
P3 Au2 Au1 134.87(6) . 3_656
Ag1 Au2 Au1 119.982(18) . 3_656
Au3 Au2 Au1 60.285(12) 3_656 3_656
C0 Au2 Au1 45.142(10) . .
P3 Au2 Au1 134.47(6) . .
Ag1 Au2 Au1 59.738(16) . .
Au3 Au2 Au1 60.218(12) 3_656 .
Au1 Au2 Au1 90.350(13) 3_656 .
C0 Au2 Au3 44.971(10) . .
P3 Au2 Au3 139.27(6) . .
Ag1 Au2 Au3 119.817(18) . .
Au3 Au2 Au3 90.232(14) 3_656 .
Au1 Au2 Au3 60.089(12) 3_656 .
Au1 Au2 Au3 60.079(12) . .
C0 Au3 P2 175.73(6) . .
C0 Au3 Ag1 88.562(17) . 3_656
P2 Au3 Ag1 87.59(6) . 3_656
C0 Au3 Au2 45.028(10) . 3_656
P2 Au3 Au2 133.36(6) . 3_656
Ag1 Au3 Au2 58.374(16) 3_656 3_656
C0 Au3 Au2 44.740(10) . .
P2 Au3 Au2 136.59(6) . .
Ag1 Au3 Au2 119.094(18) 3_656 .
Au2 Au3 Au2 89.768(14) 3_656 .
C0 Au3 Au1 45.071(10) . 3_656
P2 Au3 Au1 130.91(6) . 3_656
Ag1 Au3 Au1 59.271(16) 3_656 3_656
Au2 Au3 Au1 60.096(12) 3_656 3_656
Au2 Au3 Au1 59.853(12) . 3_656
C0 Au3 Au1 45.047(10) . .
P2 Au3 Au1 138.94(6) . .
Ag1 Au3 Au1 118.379(18) 3_656 .
Au2 Au3 Au1 60.005(12) 3_656 .
Au2 Au3 Au1 59.915(12) . .
Au1 Au3 Au1 90.118(13) 3_656 .
N21 Ag1 N30 104.3(3) 3_656 .
N21 Ag1 N10 101.8(3) 3_656 .
N30 Ag1 N10 108.4(3) . .
N21 Ag1 Au2 142.2(2) 3_656 .
N30 Ag1 Au2 83.1(2) . .
N10 Ag1 Au2 111.05(19) . .
N21 Ag1 Au3 80.8(2) 3_656 3_656
N30 Ag1 Au3 108.17(19) . 3_656
N10 Ag1 Au3 141.40(18) . 3_656
Au2 Ag1 Au3 61.929(16) . 3_656
N21 Ag1 Au1 106.8(2) 3_656 .
N30 Ag1 Au1 144.7(2) . .
N10 Ag1 Au1 81.14(18) . .
Au2 Ag1 Au1 62.114(16) . .
Au3 Ag1 Au1 61.731(16) 3_656 .
C110 P1 C120 109.6(5) . .
C110 P1 C130 105.3(4) . .
C120 P1 C130 103.9(4) . .
C110 P1 Au1 114.2(4) . .
C120 P1 Au1 112.9(3) . .
C130 P1 Au1 110.2(3) . .
C210 P2 C220 107.8(5) . .
C210 P2 C230 103.0(5) . .
C220 P2 C230 109.4(5) . .
C210 P2 Au3 114.4(4) . .
C220 P2 Au3 112.8(4) . .
C230 P2 Au3 109.0(4) . .
C310 P3 C320 108.7(5) . .
C310 P3 C330 108.9(5) . .
C320 P3 C330 105.2(5) . .
C310 P3 Au2 110.5(3) . .
C320 P3 Au2 113.9(3) . .
C330 P3 Au2 109.6(4) . .
F1 B1 F3 108.8(15) . .
F1 B1 F2 111.6(18) . .
F3 B1 F2 107.7(16) . .
F1 B1 F4 109.9(13) . .
F3 B1 F4 112.4(12) . .
F2 B1 F4 106.5(12) . .
F8 B2 F5 110.3(13) . .
F8 B2 F6 110.4(13) . .
F5 B2 F6 109.3(12) . .
F8 B2 F7 111.0(13) . .
F5 B2 F7 107.4(11) . .
F6 B2 F7 108.4(12) . .
C134 N10 C130 116.0(8) . .
C134 N10 Ag1 113.6(6) . .
C130 N10 Ag1 130.2(6) . .
C135 N11 C136 115.4(10) . .
C235 N20 C236 119.1(11) . .
C230 N21 C234 117.2(9) . .
C230 N21 Ag1 130.6(7) . 3_656
C234 N21 Ag1 111.5(7) . 3_656
C334 N30 C330 116.8(8) . .
C334 N30 Ag1 116.8(6) . .
C330 N30 Ag1 126.2(6) . .
C335 N31 C336 118.1(12) . .
Au2 C0 Au2 180.0 3_656 .
Au2 C0 Au3 89.710(14) 3_656 .
Au2 C0 Au3 90.290(14) . .
Au2 C0 Au3 90.290(14) 3_656 3_656
Au2 C0 Au3 89.710(14) . 3_656
Au3 C0 Au3 180.000(1) . 3_656
Au2 C0 Au1 90.066(14) 3_656 3_656
Au2 C0 Au1 89.934(14) . 3_656
Au3 C0 Au1 89.976(14) . 3_656
Au3 C0 Au1 90.024(14) 3_656 3_656
Au2 C0 Au1 89.934(14) 3_656 .
Au2 C0 Au1 90.066(14) . .
Au3 C0 Au1 90.024(14) . .
Au3 C0 Au1 89.976(14) 3_656 .
Au1 C0 Au1 180.0 3_656 .
Cl1 C1S Cl2 109.9(7) . .
Cl3 C2S Cl4 111.5(11) . .
C115 C110 C111 119.2(10) . .
C115 C110 P1 117.7(9) . .
C111 C110 P1 123.1(9) . .
C112 C111 C110 119.2(11) . .
C113 C112 C111 121.2(12) . .
C114 C113 C112 120.7(11) . .
C113 C114 C115 119.3(13) . .
C110 C115 C114 120.4(12) . .
C125 C120 C121 120.2(10) . .
C125 C120 P1 121.8(8) . .
C121 C120 P1 118.0(8) . .
C122 C121 C120 120.0(10) . .
C123 C122 C121 118.3(11) . .
C124 C123 C122 121.7(11) . .
C123 C124 C125 120.5(11) . .
C124 C125 C120 119.4(10) . .
N10 C130 C131 123.9(9) . .
N10 C130 P1 114.2(7) . .
C131 C130 P1 121.8(8) . .
C130 C131 C132 117.5(9) . .
C133 C132 C131 119.8(9) . .
C132 C133 C134 117.9(9) . .
C132 C133 C135 124.1(9) . .
C134 C133 C135 117.9(9) . .
N10 C134 C133 124.8(10) . .
N11 C135 C133 121.5(10) . .
C141 C136 C137 119.9(12) . .
C141 C136 N11 118.8(13) . .
C137 C136 N11 121.3(12) . .
C136 C137 C138 119.8(16) . .
C139 C138 C137 119.3(18) . .
C140 C139 C138 120.2(13) . .
C139 C140 C141 121.1(16) . .
C136 C141 C140 119.6(16) . .
C215 C210 C211 120.2(11) . .
C215 C210 P2 120.4(9) . .
C211 C210 P2 119.3(10) . .
C210 C211 C212 118.3(13) . .
C213 C212 C211 122.1(14) . .
C212 C213 C214 120.0(13) . .
C213 C214 C215 119.1(15) . .
C210 C215 C214 120.2(14) . .
C221 C220 C225 119.6(10) . .
C221 C220 P2 120.5(9) . .
C225 C220 P2 119.2(9) . .
C220 C221 C222 119.0(12) . .
C223 C222 C221 120.8(12) . .
C224 C223 C222 121.1(11) . .
C223 C224 C225 118.3(12) . .
C224 C225 C220 121.2(11) . .
N21 C230 C231 123.7(9) . .
N21 C230 P2 112.9(7) . .
C231 C230 P2 123.3(8) . .
C230 C231 C232 119.0(10) . .
C231 C232 C233 119.1(10) . .
C234 C233 C232 118.1(10) . .
C234 C233 C235 117.9(11) . .
C232 C233 C235 124.0(11) . .
N21 C234 C233 122.8(10) . .
N20 C235 C233 120.2(12) . .
C237 C236 N20 117.7(12) . .
C237 C236 C241 118.6(11) . .
N20 C236 C241 123.8(12) . .
C236 C237 C238 120.4(13) . .
C239 C238 C237 120.9(14) . .
C238 C239 C240 119.5(12) . .
C239 C240 C241 121.7(13) . .
C240 C241 C236 118.8(12) . .
C315 C310 C311 117.2(12) . .
C315 C310 P3 124.2(10) . .
C311 C310 P3 118.3(10) . .
C312 C311 C310 120.8(16) . .
C313 C312 C311 121.0(17) . .
C312 C313 C314 120.0(14) . .
C315 C314 C313 119.4(17) . .
C314 C315 C310 121.6(15) . .
C321 C320 C325 118.0(10) . .
C321 C320 P3 119.1(8) . .
C325 C320 P3 122.9(8) . .
C322 C321 C320 121.4(11) . .
C321 C322 C323 119.5(11) . .
C324 C323 C322 120.0(10) . .
C323 C324 C325 121.5(10) . .
C324 C325 C320 119.3(10) . .
N30 C330 C331 122.4(9) . .
N30 C330 P3 116.2(7) . .
C331 C330 P3 121.4(8) . .
C332 C331 C330 119.1(10) . .
C331 C332 C333 118.5(9) . .
C334 C333 C332 117.5(9) . .
C334 C333 C335 120.4(10) . .
C332 C333 C335 122.1(10) . .
N30 C334 C333 125.7(10) . .
N31 C335 C333 118.7(12) . .
C341 C336 C337 120.4(14) . .
C341 C336 N31 121.7(13) . .
C337 C336 N31 117.8(12) . .
C336 C337 C338 120.1(15) . .
C339 C338 C337 121.2(15) . .
C340 C339 C338 119.4(15) . .
C339 C340 C341 120.7(19) . .
C336 C341 C340 118.1(18) . .

loop_
_geom_bond_atom_site_label_1
_geom_bond_atom_site_label_2
_geom_bond_distance
_geom_bond_site_symmetry_2
Au1 C0 2.1149(3) .
Au1 P1 2.263(2) .
Au1 Ag1 2.9155(7) .
Au1 Au2 2.9801(5) 3_656
Au1 Au2 2.9835(5) .
Au1 Au3 2.9872(5) 3_656
Au1 Au3 2.9884(5) .
Au2 C0 2.1020(3) .
Au2 P3 2.258(2) .
Au2 Ag1 2.8672(7) .
Au2 Au3 2.9711(5) 3_656
Au2 Au1 2.9801(5) 3_656
Au2 Au3 2.9862(5) .
Au3 C0 2.1105(4) .
Au3 P2 2.267(2) .
Au3 Ag1 2.9072(7) 3_656
Au3 Au2 2.9711(5) 3_656
Au3 Au1 2.9872(5) 3_656
Ag1 N21 2.350(8) 3_656
Ag1 N30 2.354(8) .
Ag1 N10 2.360(8) .
Ag1 Au3 2.9072(7) 3_656
P1 C110 1.794(10) .
P1 C120 1.809(10) .
P1 C130 1.837(9) .
P2 C210 1.797(11) .
P2 C220 1.797(11) .
P2 C230 1.834(9) .
P3 C310 1.791(11) .
P3 C320 1.797(10) .
P3 C330 1.816(10) .
B1 F1 1.324(19) .
B1 F3 1.346(18) .
B1 F2 1.35(2) .
B1 F4 1.397(18) .
B2 F8 1.353(16) .
B2 F5 1.371(17) .
B2 F6 1.390(18) .
B2 F7 1.419(18) .
N10 C134 1.345(12) .
N10 C130 1.347(13) .
N11 C135 1.261(14) .
N11 C136 1.435(14) .
N20 C235 1.266(16) .
N20 C236 1.407(14) .
N21 C230 1.342(13) .
N21 C234 1.347(14) .
N21 Ag1 2.350(8) 3_656
N30 C334 1.327(13) .
N30 C330 1.333(13) .
N31 C335 1.262(16) .
N31 C336 1.438(16) .
C0 Au2 2.1020(3) 3_656
C0 Au3 2.1105(4) 3_656
C0 Au1 2.1149(3) 3_656
C1S Cl1 1.765(14) .
C1S Cl2 1.792(15) .
C2S Cl3 1.74(2) .
C2S Cl4 1.80(2) .
C110 C115 1.399(16) .
C110 C111 1.410(16) .
C111 C112 1.386(16) .
C112 C113 1.38(2) .
C113 C114 1.38(2) .
C114 C115 1.406(17) .
C120 C125 1.393(14) .
C120 C121 1.400(14) .
C121 C122 1.399(16) .
C122 C123 1.393(17) .
C123 C124 1.369(17) .
C124 C125 1.382(16) .
C130 C131 1.394(13) .
C131 C132 1.404(14) .
C132 C133 1.369(15) .
C133 C134 1.385(14) .
C133 C135 1.486(13) .
C136 C141 1.375(19) .
C136 C137 1.38(2) .
C137 C138 1.399(19) .
C138 C139 1.39(3) .
C139 C140 1.34(3) .
C140 C141 1.392(19) .
C210 C215 1.383(18) .
C210 C211 1.398(16) .
C211 C212 1.409(19) .
C212 C213 1.35(2) .
C213 C214 1.40(2) .
C214 C215 1.414(17) .
C220 C221 1.373(16) .
C220 C225 1.409(17) .
C221 C222 1.400(16) .
C222 C223 1.380(19) .
C223 C224 1.37(2) .
C224 C225 1.389(17) .
C230 C231 1.364(14) .
C231 C232 1.370(16) .
C232 C233 1.396(16) .
C233 C234 1.386(16) .
C233 C235 1.486(16) .
C236 C237 1.364(18) .
C236 C241 1.426(18) .
C237 C238 1.390(18) .
C238 C239 1.35(2) .
C239 C240 1.36(2) .
C240 C241 1.373(19) .
C310 C315 1.376(18) .
C310 C311 1.400(18) .
C311 C312 1.36(2) .
C312 C313 1.34(3) .
C313 C314 1.39(3) .
C314 C315 1.36(2) .
C320 C321 1.396(16) .
C320 C325 1.423(13) .
C321 C322 1.382(18) .
C322 C323 1.390(19) .
C323 C324 1.368(17) .
C324 C325 1.384(14) .
C330 C331 1.420(13) .
C331 C332 1.381(15) .
C332 C333 1.396(15) .
C333 C334 1.385(14) .
C333 C335 1.484(15) .
C336 C341 1.34(2) .
C336 C337 1.363(19) .
C337 C338 1.383(18) .
C338 C339 1.34(2) .
C339 C340 1.34(3) .
C340 C341 1.44(2) .
